data_2223906
loop_
_publ_author_name
'Fun, Hoong-Kun'
'Quah, Ching Kheng'
'Sarveswari, S.'
'Vijayakumar, V.'
'Prasath, R.'

_publ_section_title 6-Chloro-2-methyl-4-phenyl-3-[1-phenyl-5-(2-thienyl)-4,5-dihydro-1<i>H</i>-pyrazol-3-yl]quinoline
_journal_coeditor_code LH2922
_journal_issue 11
_journal_name_full 'Acta Crystallographica Section E'
_journal_page_first o2707
_journal_page_last o2708
_journal_paper_doi 10.1107/S1600536809040239
_journal_volume 65
_journal_year 2009
_chemical_formula_iupac 'C29 H22 Cl N3 S'
_chemical_formula_moiety 'C29 H22 Cl N3 S'
_chemical_formula_sum 'C29 H22 Cl N3 S'
_chemical_formula_weight 480.01
_chemical_name_systematic
;
6-Chloro-2-methyl-4-phenyl-3-[1-phenyl-5-(2-thienyl)-4,5-dihydro-1<i>H</i>-
pyrazol-3-yl]quinoline
;
_space_group_IT_number 14
_symmetry_cell_setting monoclinic
_symmetry_space_group_name_Hall '-P 2ybc'
_symmetry_space_group_name_H-M 'P 1 21/c 1'
_atom_sites_solution_hydrogens geom
_atom_sites_solution_primary direct
_atom_sites_solution_secondary difmap
_audit_creation_method SHELXL-97
_cell_angle_alpha 90.00
_cell_angle_beta 114.696(2)
_cell_angle_gamma 90.00
_cell_formula_units_Z 4
_cell_length_a 14.0395(4)
_cell_length_b 9.4199(3)
_cell_length_c 19.3020(6)
_cell_measurement_reflns_used 9914
_cell_measurement_temperature 100.00(10)
_cell_measurement_theta_max 35.58
_cell_measurement_theta_min 2.65
_cell_volume 2319.23(13)
_computing_cell_refinement 'SAINT (Bruker, 2005)'
_computing_data_collection 'APEX2 (Bruker, 2005)'
_computing_data_reduction 'SAINT (Bruker, 2005)'
_computing_molecular_graphics 'SHELXTL (Sheldrick, 2008)'
_computing_publication_material
;
SHELXTL (Sheldrick, 2008) and PLATON (Spek, 2009)
;
_computing_structure_refinement 'SHELXTL (Sheldrick, 2008)'
_computing_structure_solution 'SHELXTL (Sheldrick, 2008)'
_diffrn_ambient_temperature 100
_diffrn_measured_fraction_theta_full 0.994
_diffrn_measured_fraction_theta_max 0.994
_diffrn_measurement_device_type
;
Bruker SMART APEXII CCD area-detector
;
_diffrn_measurement_method '\f and \w'
_diffrn_radiation_monochromator graphite
_diffrn_radiation_source 'fine-focus sealed tube'
_diffrn_radiation_type MoK\a
_diffrn_radiation_wavelength 0.71073
_diffrn_reflns_av_R_equivalents 0.0514
_diffrn_reflns_av_sigmaI/netI 0.0393
_diffrn_reflns_limit_h_max 19
_diffrn_reflns_limit_h_min -19
_diffrn_reflns_limit_k_max 13
_diffrn_reflns_limit_k_min -13
_diffrn_reflns_limit_l_max 27
_diffrn_reflns_limit_l_min -27
_diffrn_reflns_number 32081
_diffrn_reflns_theta_full 30.00
_diffrn_reflns_theta_max 30.00
_diffrn_reflns_theta_min 2.20
_diffrn_standards_number 0
_exptl_absorpt_coefficient_mu 0.279
_exptl_absorpt_correction_T_max 0.9433
_exptl_absorpt_correction_T_min 0.8634
_exptl_absorpt_correction_type multi-scan
_exptl_absorpt_process_details '(<i>SADABS</i>; Bruker, 2005)'
_exptl_crystal_colour yellow
_exptl_crystal_density_diffrn 1.375
_exptl_crystal_density_method 'not measured'
_exptl_crystal_description block
_exptl_crystal_F_000 1000
_exptl_crystal_size_max 0.543
_exptl_crystal_size_mid 0.506
_exptl_crystal_size_min 0.212
_refine_diff_density_max 1.186
_refine_diff_density_min -0.392
_refine_ls_extinction_method none
_refine_ls_goodness_of_fit_ref 1.067
_refine_ls_hydrogen_treatment constr
_refine_ls_matrix_type full
_refine_ls_number_parameters 308
_refine_ls_number_reflns 6723
_refine_ls_number_restraints 0
_refine_ls_restrained_S_all 1.067
_refine_ls_R_factor_all 0.0594
_refine_ls_R_factor_gt 0.0517
_refine_ls_shift/su_max 0.001
_refine_ls_shift/su_mean 0.000
_refine_ls_structure_factor_coef Fsqd
_refine_ls_weighting_details 'calc w=1/[\s^2^(Fo^2^)+(0.0722P)^2^+1.7861P] where P=(Fo^2^+2Fc^2^)/3'
_refine_ls_weighting_scheme calc
_refine_ls_wR_factor_gt 0.1335
_refine_ls_wR_factor_ref 0.1389
_reflns_number_gt 5814
_reflns_number_total 6723
_reflns_threshold_expression I>2\s(I)
_cod_data_source_file lh2922.cif
_cod_data_source_block I
_cod_depositor_comments
;
The following automatic conversions were performed:
'_symmetry_cell_setting' value 'Monoclinic' changed to 'monoclinic'
according to '/home/saulius/struct/CIF-dictionaries/cif_core.dic'
dictionary named 'cif_core.dic' version 2.4.1 from 2010-06-29.

Automatic conversion script
Id: cif_fix_enum 1527 2010-12-29 10:47:43Z saulius 

The following automatic conversions were performed:

'_symmetry_cell_setting' value 'Monoclinic' changed to 'monoclinic'
according to /home/saulius/struct/CIF-dictionaries/cif_core.dic
dictionary named 'cif_core.dic' version 2.4.1 from 2010-06-29.

Automatic conversion script
Id: cif_fix_values 1715 2011-07-08 13:25:40Z adriana 
;
_cod_original_cell_volume 2319.22(12)
_cod_original_sg_symbol_H-M 'P 21/c'
_cod_database_code 2223906
_cod_database_fobs_code 2223906

loop_
_symmetry_equiv_pos_as_xyz
'x, y, z'
'-x, y+1/2, -z+1/2'
'-x, -y, -z'
'x, -y-1/2, z-1/2'

loop_
_atom_site_type_symbol
_atom_site_label
_atom_site_fract_x
_atom_site_fract_y
_atom_site_fract_z
_atom_site_U_iso_or_equiv
_atom_site_adp_type
_atom_site_calc_flag
_atom_site_refinement_flags
_atom_site_occupancy
_atom_site_disorder_assembly
_atom_site_disorder_group
Cl Cl1 0.52535(3) 0.15347(5) 0.55993(3) 0.02753(12) Uani d . 1 . .
S S1 0.13358(3) 0.98946(4) 0.82776(2) 0.01644(10) Uani d . 1 . .
N N1 0.46753(10) 0.73714(15) 0.64499(8) 0.0179(3) Uani d . 1 . .
N N2 0.16075(10) 0.79726(15) 0.65110(8) 0.0152(3) Uani d . 1 . .
N N3 0.09408(10) 0.81949(15) 0.68774(7) 0.0142(3) Uani d . 1 . .
C C1 0.47887(12) 0.59890(18) 0.62770(9) 0.0161(3) Uani d . 1 . .
C C2 0.56285(12) 0.5667(2) 0.60768(10) 0.0199(3) Uani d . 1 . .
H H2A 0.6082 0.6385 0.6075 0.024 Uiso calc R 1 . .
C C3 0.57797(12) 0.4312(2) 0.58854(10) 0.0211(3) Uani d . 1 . .
H H3A 0.6338 0.4105 0.5762 0.025 Uiso calc R 1 . .
C C4 0.50776(12) 0.32362(19) 0.58782(10) 0.0190(3) Uani d . 1 . .
C C5 0.42605(12) 0.34935(18) 0.60750(9) 0.0167(3) Uani d . 1 . .
H H5A 0.3812 0.2762 0.6069 0.020 Uiso calc R 1 . .
C C6 0.41072(11) 0.48866(17) 0.62882(9) 0.0143(3) Uani d . 1 . .
C C7 0.32784(11) 0.52504(17) 0.65019(8) 0.0131(3) Uani d . 1 . .
C C8 0.31640(11) 0.66558(17) 0.66620(9) 0.0142(3) Uani d . 1 . .
C C9 0.38941(12) 0.76979(17) 0.66316(9) 0.0163(3) Uani d . 1 . .
C C10 0.25384(11) 0.41394(16) 0.65240(9) 0.0130(3) Uani d . 1 . .
C C11 0.14714(12) 0.42336(17) 0.60459(9) 0.0155(3) Uani d . 1 . .
H H11A 0.1223 0.4986 0.5705 0.019 Uiso calc R 1 . .
C C12 0.07765(12) 0.32076(18) 0.60763(10) 0.0189(3) Uani d . 1 . .
H H12A 0.0067 0.3276 0.5755 0.023 Uiso calc R 1 . .
C C13 0.11390(13) 0.20823(18) 0.65841(10) 0.0200(3) Uani d . 1 . .
H H13A 0.0674 0.1396 0.6603 0.024 Uiso calc R 1 . .
C C14 0.22015(13) 0.19852(18) 0.70645(10) 0.0198(3) Uani d . 1 . .
H H14A 0.2446 0.1234 0.7407 0.024 Uiso calc R 1 . .
C C15 0.28996(12) 0.30060(18) 0.70350(9) 0.0175(3) Uani d . 1 . .
H H15A 0.3609 0.2934 0.7357 0.021 Uiso calc R 1 . .
C C16 0.23190(12) 0.70685(17) 0.68943(9) 0.0148(3) Uani d . 1 . .
C C17 0.22254(14) 0.65035(19) 0.75936(10) 0.0215(3) Uani d . 1 . .
H H17A 0.2833 0.6753 0.8055 0.026 Uiso calc R 1 . .
H H17B 0.2139 0.5480 0.7569 0.026 Uiso calc R 1 . .
C C18 0.12318(12) 0.72575(17) 0.75567(9) 0.0146(3) Uani d . 1 . .
H H18A 0.0676 0.6558 0.7467 0.018 Uiso calc R 1 . .
C C19 0.14343(11) 0.80776(16) 0.82741(9) 0.0131(3) Uani d . 1 . .
C C20 0.17644(12) 0.75300(18) 0.89937(9) 0.0165(3) Uani d . 1 . .
H H20A 0.1862 0.6566 0.9105 0.020 Uiso calc R 1 . .
C C21 0.19417(13) 0.86128(18) 0.95550(9) 0.0176(3) Uani d . 1 . .
H H21A 0.2174 0.8429 1.0073 0.021 Uiso calc R 1 . .
C C22 0.17337(13) 0.99422(18) 0.92477(9) 0.0172(3) Uani d . 1 . .
H H22A 0.1799 1.0768 0.9528 0.021 Uiso calc R 1 . .
C C23 -0.01218(11) 0.84260(16) 0.63906(9) 0.0136(3) Uani d . 1 . .
C C24 -0.08776(12) 0.83902(17) 0.66885(9) 0.0156(3) Uani d . 1 . .
H H24A -0.0676 0.8222 0.7205 0.019 Uiso calc R 1 . .
C C25 -0.19302(12) 0.86073(17) 0.62083(10) 0.0186(3) Uani d . 1 . .
H H25A -0.2429 0.8563 0.6407 0.022 Uiso calc R 1 . .
C C26 -0.22460(12) 0.88873(19) 0.54400(10) 0.0203(3) Uani d . 1 . .
H H26A -0.2950 0.9032 0.5124 0.024 Uiso calc R 1 . .
C C27 -0.14923(13) 0.89488(19) 0.51478(10) 0.0205(3) Uani d . 1 . .
H H27A -0.1697 0.9144 0.4633 0.025 Uiso calc R 1 . .
C C28 -0.04358(12) 0.87221(18) 0.56158(9) 0.0174(3) Uani d . 1 . .
H H28A 0.0060 0.8768 0.5414 0.021 Uiso calc R 1 . .
C C29 0.38103(13) 0.92253(18) 0.68234(11) 0.0221(3) Uani d . 1 . .
H H29A 0.4414 0.9737 0.6847 0.033 Uiso calc R 1 . .
H H29B 0.3774 0.9280 0.7308 0.033 Uiso calc R 1 . .
H H29C 0.3189 0.9635 0.6438 0.033 Uiso calc R 1 . .

loop_
_atom_site_aniso_label
_atom_site_aniso_U_11
_atom_site_aniso_U_22
_atom_site_aniso_U_33
_atom_site_aniso_U_12
_atom_site_aniso_U_13
_atom_site_aniso_U_23
Cl1 0.01621(19) 0.0284(2) 0.0367(3) 0.00178(15) 0.00981(17) -0.01431(19)
S1 0.02017(19) 0.01186(18) 0.01700(19) 0.00090(13) 0.00746(15) 0.00049(14)
N1 0.0130(6) 0.0176(7) 0.0196(7) -0.0012(5) 0.0033(5) 0.0006(5)
N2 0.0131(6) 0.0157(6) 0.0170(6) -0.0001(5) 0.0065(5) 0.0000(5)
N3 0.0127(6) 0.0169(6) 0.0120(6) 0.0025(5) 0.0042(5) 0.0021(5)
C1 0.0114(6) 0.0185(7) 0.0154(7) -0.0003(5) 0.0026(5) 0.0007(6)
C2 0.0119(6) 0.0259(8) 0.0208(8) -0.0020(6) 0.0058(6) 0.0007(7)
C3 0.0112(6) 0.0297(9) 0.0219(8) 0.0007(6) 0.0066(6) -0.0023(7)
C4 0.0125(7) 0.0225(8) 0.0202(8) 0.0029(6) 0.0049(6) -0.0045(6)
C5 0.0122(6) 0.0178(7) 0.0190(7) 0.0003(5) 0.0054(6) -0.0032(6)
C6 0.0101(6) 0.0163(7) 0.0150(7) 0.0003(5) 0.0035(5) -0.0002(5)
C7 0.0099(6) 0.0149(7) 0.0121(6) 0.0004(5) 0.0022(5) 0.0002(5)
C8 0.0117(6) 0.0149(7) 0.0131(7) 0.0019(5) 0.0023(5) 0.0003(5)
C9 0.0143(6) 0.0153(7) 0.0150(7) -0.0001(5) 0.0018(5) 0.0003(6)
C10 0.0121(6) 0.0133(7) 0.0143(6) 0.0005(5) 0.0062(5) -0.0013(5)
C11 0.0126(6) 0.0168(7) 0.0169(7) 0.0012(5) 0.0061(5) 0.0016(6)
C12 0.0137(7) 0.0212(8) 0.0222(8) -0.0030(6) 0.0079(6) -0.0025(6)
C13 0.0216(7) 0.0173(8) 0.0261(8) -0.0039(6) 0.0147(7) -0.0030(7)
C14 0.0238(8) 0.0153(7) 0.0240(8) 0.0038(6) 0.0136(7) 0.0046(6)
C15 0.0153(7) 0.0169(7) 0.0202(8) 0.0044(5) 0.0074(6) 0.0027(6)
C16 0.0148(6) 0.0132(7) 0.0140(7) 0.0007(5) 0.0036(5) -0.0018(5)
C17 0.0269(8) 0.0224(8) 0.0159(7) 0.0127(7) 0.0097(6) 0.0028(6)
C18 0.0165(7) 0.0123(7) 0.0143(7) 0.0011(5) 0.0057(5) 0.0006(5)
C19 0.0119(6) 0.0123(6) 0.0149(7) 0.0008(5) 0.0052(5) -0.0010(5)
C20 0.0168(7) 0.0151(7) 0.0185(7) 0.0014(5) 0.0083(6) 0.0016(6)
C21 0.0176(7) 0.0216(8) 0.0133(7) 0.0016(6) 0.0061(6) 0.0000(6)
C22 0.0186(7) 0.0171(7) 0.0161(7) -0.0010(6) 0.0075(6) -0.0038(6)
C23 0.0123(6) 0.0113(6) 0.0157(7) -0.0001(5) 0.0043(5) -0.0018(5)
C24 0.0159(7) 0.0138(7) 0.0174(7) -0.0010(5) 0.0072(6) -0.0013(6)
C25 0.0153(7) 0.0144(7) 0.0275(8) -0.0020(5) 0.0102(6) -0.0054(6)
C26 0.0131(7) 0.0176(8) 0.0247(8) 0.0008(5) 0.0026(6) -0.0057(6)
C27 0.0179(7) 0.0218(8) 0.0166(7) 0.0044(6) 0.0022(6) -0.0007(6)
C28 0.0151(7) 0.0203(8) 0.0155(7) 0.0027(6) 0.0051(6) 0.0004(6)
C29 0.0189(7) 0.0149(7) 0.0289(9) -0.0015(6) 0.0065(6) -0.0021(7)

loop_
_atom_type_symbol
_atom_type_description
_atom_type_scat_dispersion_real
_atom_type_scat_dispersion_imag
_atom_type_scat_source
C C 0.0033 0.0016 'International Tables Vol C Tables 4.2.6.8 and 6.1.1.4'
H H 0.0000 0.0000 'International Tables Vol C Tables 4.2.6.8 and 6.1.1.4'
N N 0.0061 0.0033 'International Tables Vol C Tables 4.2.6.8 and 6.1.1.4'
S S 0.1246 0.1234 'International Tables Vol C Tables 4.2.6.8 and 6.1.1.4'
Cl Cl 0.1484 0.1585 'International Tables Vol C Tables 4.2.6.8 and 6.1.1.4'

loop_
_geom_angle_atom_site_label_1
_geom_angle_atom_site_label_2
_geom_angle_atom_site_label_3
_geom_angle_site_symmetry_1
_geom_angle_site_symmetry_3
_geom_angle
_geom_angle_publ_flag
C22 S1 C19 . . 92.31(8) ?
C9 N1 C1 . . 118.71(14) ?
C16 N2 N3 . . 109.26(13) ?
N2 N3 C23 . . 115.46(12) ?
N2 N3 C18 . . 111.06(12) ?
C23 N3 C18 . . 120.22(12) ?
N1 C1 C6 . . 122.98(14) ?
N1 C1 C2 . . 117.65(15) ?
C6 C1 C2 . . 119.37(15) ?
C3 C2 C1 . . 120.84(16) ?
C3 C2 H2A . . 119.6 ?
C1 C2 H2A . . 119.6 ?
C2 C3 C4 . . 119.08(15) ?
C2 C3 H3A . . 120.5 ?
C4 C3 H3A . . 120.5 ?
C5 C4 C3 . . 122.16(16) ?
C5 C4 Cl1 . . 119.42(13) ?
C3 C4 Cl1 . . 118.41(12) ?
C4 C5 C6 . . 119.31(15) ?
C4 C5 H5A . . 120.3 ?
C6 C5 H5A . . 120.3 ?
C1 C6 C5 . . 119.20(14) ?
C1 C6 C7 . . 117.69(14) ?
C5 C6 C7 . . 123.10(14) ?
C8 C7 C6 . . 118.57(14) ?
C8 C7 C10 . . 121.26(13) ?
C6 C7 C10 . . 120.14(14) ?
C7 C8 C9 . . 119.51(14) ?
C7 C8 C16 . . 119.99(14) ?
C9 C8 C16 . . 120.44(14) ?
N1 C9 C8 . . 122.51(15) ?
N1 C9 C29 . . 116.62(15) ?
C8 C9 C29 . . 120.87(14) ?
C11 C10 C15 . . 119.21(14) ?
C11 C10 C7 . . 120.38(14) ?
C15 C10 C7 . . 120.40(13) ?
C12 C11 C10 . . 120.37(15) ?
C12 C11 H11A . . 119.8 ?
C10 C11 H11A . . 119.8 ?
C13 C12 C11 . . 120.23(15) ?
C13 C12 H12A . . 119.9 ?
C11 C12 H12A . . 119.9 ?
C12 C13 C14 . . 119.69(15) ?
C12 C13 H13A . . 120.2 ?
C14 C13 H13A . . 120.2 ?
C15 C14 C13 . . 120.31(15) ?
C15 C14 H14A . . 119.8 ?
C13 C14 H14A . . 119.8 ?
C14 C15 C10 . . 120.20(15) ?
C14 C15 H15A . . 119.9 ?
C10 C15 H15A . . 119.9 ?
N2 C16 C8 . . 121.76(14) ?
N2 C16 C17 . . 114.33(14) ?
C8 C16 C17 . . 123.90(13) ?
C16 C17 C18 . . 102.24(13) ?
C16 C17 H17A . . 111.3 ?
C18 C17 H17A . . 111.3 ?
C16 C17 H17B . . 111.3 ?
C18 C17 H17B . . 111.3 ?
H17A C17 H17B . . 109.2 ?
N3 C18 C19 . . 112.48(13) ?
N3 C18 C17 . . 102.95(12) ?
C19 C18 C17 . . 112.01(13) ?
N3 C18 H18A . . 109.7 ?
C19 C18 H18A . . 109.7 ?
C17 C18 H18A . . 109.7 ?
C20 C19 C18 . . 126.44(14) ?
C20 C19 S1 . . 111.43(12) ?
C18 C19 S1 . . 122.04(11) ?
C19 C20 C21 . . 112.18(15) ?
C19 C20 H20A . . 123.9 ?
C21 C20 H20A . . 123.9 ?
C22 C21 C20 . . 112.77(14) ?
C22 C21 H21A . . 123.6 ?
C20 C21 H21A . . 123.6 ?
C21 C22 S1 . . 111.31(12) ?
C21 C22 H22A . . 124.3 ?
S1 C22 H22A . . 124.3 ?
C28 C23 C24 . . 119.24(14) ?
C28 C23 N3 . . 121.11(13) ?
C24 C23 N3 . . 119.64(14) ?
C25 C24 C23 . . 119.85(15) ?
C25 C24 H24A . . 120.1 ?
C23 C24 H24A . . 120.1 ?
C26 C25 C24 . . 121.11(15) ?
C26 C25 H25A . . 119.4 ?
C24 C25 H25A . . 119.4 ?
C25 C26 C27 . . 118.97(15) ?
C25 C26 H26A . . 120.5 ?
C27 C26 H26A . . 120.5 ?
C26 C27 C28 . . 120.94(16) ?
C26 C27 H27A . . 119.5 ?
C28 C27 H27A . . 119.5 ?
C27 C28 C23 . . 119.87(15) ?
C27 C28 H28A . . 120.1 ?
C23 C28 H28A . . 120.1 ?
C9 C29 H29A . . 109.5 ?
C9 C29 H29B . . 109.5 ?
H29A C29 H29B . . 109.5 ?
C9 C29 H29C . . 109.5 ?
H29A C29 H29C . . 109.5 ?
H29B C29 H29C . . 109.5 ?

loop_
_geom_bond_atom_site_label_1
_geom_bond_atom_site_label_2
_geom_bond_site_symmetry_2
_geom_bond_distance
_geom_bond_publ_flag
Cl1 C4 . 1.7410(18) ?
S1 C22 . 1.7163(17) ?
S1 C19 . 1.7175(16) ?
N1 C9 . 1.320(2) ?
N1 C1 . 1.370(2) ?
N2 C16 . 1.286(2) ?
N2 N3 . 1.4048(18) ?
N3 C23 . 1.4087(19) ?
N3 C18 . 1.489(2) ?
C1 C6 . 1.418(2) ?
C1 C2 . 1.418(2) ?
C2 C3 . 1.370(3) ?
C2 H2A . 0.9300 ?
C3 C4 . 1.410(2) ?
C3 H3A . 0.9300 ?
C4 C5 . 1.372(2) ?
C5 C6 . 1.418(2) ?
C5 H5A . 0.9300 ?
C6 C7 . 1.429(2) ?
C7 C8 . 1.384(2) ?
C7 C10 . 1.488(2) ?
C8 C9 . 1.438(2) ?
C8 C16 . 1.485(2) ?
C9 C29 . 1.502(2) ?
C10 C11 . 1.396(2) ?
C10 C15 . 1.397(2) ?
C11 C12 . 1.392(2) ?
C11 H11A . 0.9300 ?
C12 C13 . 1.388(2) ?
C12 H12A . 0.9300 ?
C13 C14 . 1.392(2) ?
C13 H13A . 0.9300 ?
C14 C15 . 1.391(2) ?
C14 H14A . 0.9300 ?
C15 H15A . 0.9300 ?
C16 C17 . 1.507(2) ?
C17 C18 . 1.540(2) ?
C17 H17A . 0.9700 ?
C17 H17B . 0.9700 ?
C18 C19 . 1.505(2) ?
C18 H18A . 0.9800 ?
C19 C20 . 1.368(2) ?
C20 C21 . 1.432(2) ?
C20 H20A . 0.9300 ?
C21 C22 . 1.364(2) ?
C21 H21A . 0.9300 ?
C22 H22A . 0.9300 ?
C23 C28 . 1.399(2) ?
C23 C24 . 1.403(2) ?
C24 C25 . 1.393(2) ?
C24 H24A . 0.9300 ?
C25 C26 . 1.384(3) ?
C25 H25A . 0.9300 ?
C26 C27 . 1.393(2) ?
C26 H26A . 0.9300 ?
C27 C28 . 1.394(2) ?
C27 H27A . 0.9300 ?
C28 H28A . 0.9300 ?
C29 H29A . 0.9600 ?
C29 H29B . 0.9600 ?
C29 H29C . 0.9600 ?

loop_
_geom_hbond_atom_site_label_D
_geom_hbond_atom_site_label_H
_geom_hbond_atom_site_label_A
_geom_hbond_site_symmetry_A
_geom_hbond_distance_DH
_geom_hbond_distance_HA
_geom_hbond_distance_DA
_geom_hbond_angle_DHA
_geom_hbond_publ_flag
C15 H15A N1 2_646 0.9300 2.6000 3.490(2) 161.00 yes
C3 H3A Cg1 2_644 0.9300 2.63 3.481(2) 152 yes
C12 H12A Cg1 2_544 0.9300 2.83 3.487(2) 129 yes
C17 H17B Cg2 1_555 0.9700 2.88 3.6916(19) 142 yes
C20 H20A Cg3 2_544 0.9300 2.89 3.7523(18) 155 yes
C21 H21A Cg4 4_545 0.9300 2.84 3.6084(18) 141 yes
C22 H22A Cg3 2_554 0.9300 2.88 3.5750(18) 132 yes
C29 H29B Cg5 2_654 0.9600 2.89 3.694(2) 142 yes

loop_
_geom_torsion_atom_site_label_1
_geom_torsion_atom_site_label_2
_geom_torsion_atom_site_label_3
_geom_torsion_atom_site_label_4
_geom_torsion_site_symmetry_1
_geom_torsion_site_symmetry_2
_geom_torsion_site_symmetry_3
_geom_torsion_site_symmetry_4
_geom_torsion
_geom_torsion_publ_flag
C16 N2 N3 C23 . . . . -144.75(14) ?
C16 N2 N3 C18 . . . . -3.41(17) ?
C9 N1 C1 C6 . . . . -0.4(2) ?
C9 N1 C1 C2 . . . . 179.44(14) ?
N1 C1 C2 C3 . . . . -178.97(15) ?
C6 C1 C2 C3 . . . . 0.9(2) ?
C1 C2 C3 C4 . . . . 0.9(3) ?
C2 C3 C4 C5 . . . . -1.6(3) ?
C2 C3 C4 Cl1 . . . . 177.65(13) ?
C3 C4 C5 C6 . . . . 0.4(3) ?
Cl1 C4 C5 C6 . . . . -178.82(12) ?
N1 C1 C6 C5 . . . . 177.80(15) ?
C2 C1 C6 C5 . . . . -2.0(2) ?
N1 C1 C6 C7 . . . . -1.0(2) ?
C2 C1 C6 C7 . . . . 179.24(14) ?
C4 C5 C6 C1 . . . . 1.4(2) ?
C4 C5 C6 C7 . . . . -179.95(15) ?
C1 C6 C7 C8 . . . . 2.0(2) ?
C5 C6 C7 C8 . . . . -176.68(15) ?
C1 C6 C7 C10 . . . . 179.99(14) ?
C5 C6 C7 C10 . . . . 1.3(2) ?
C6 C7 C8 C9 . . . . -1.8(2) ?
C10 C7 C8 C9 . . . . -179.77(14) ?
C6 C7 C8 C16 . . . . -179.31(14) ?
C10 C7 C8 C16 . . . . 2.7(2) ?
C1 N1 C9 C8 . . . . 0.6(2) ?
C1 N1 C9 C29 . . . . 179.45(14) ?
C7 C8 C9 N1 . . . . 0.5(2) ?
C16 C8 C9 N1 . . . . 177.97(14) ?
C7 C8 C9 C29 . . . . -178.28(15) ?
C16 C8 C9 C29 . . . . -0.8(2) ?
C8 C7 C10 C11 . . . . 60.0(2) ?
C6 C7 C10 C11 . . . . -117.87(16) ?
C8 C7 C10 C15 . . . . -118.56(17) ?
C6 C7 C10 C15 . . . . 63.5(2) ?
C15 C10 C11 C12 . . . . -0.2(2) ?
C7 C10 C11 C12 . . . . -178.85(14) ?
C10 C11 C12 C13 . . . . 0.1(2) ?
C11 C12 C13 C14 . . . . 0.1(3) ?
C12 C13 C14 C15 . . . . -0.3(3) ?
C13 C14 C15 C10 . . . . 0.2(2) ?
C11 C10 C15 C14 . . . . 0.1(2) ?
C7 C10 C15 C14 . . . . 178.69(15) ?
N3 N2 C16 C8 . . . . -177.80(13) ?
N3 N2 C16 C17 . . . . 1.13(19) ?
C7 C8 C16 N2 . . . . -120.77(17) ?
C9 C8 C16 N2 . . . . 61.8(2) ?
C7 C8 C16 C17 . . . . 60.4(2) ?
C9 C8 C16 C17 . . . . -117.06(18) ?
N2 C16 C17 C18 . . . . 1.44(19) ?
C8 C16 C17 C18 . . . . -179.66(14) ?
N2 N3 C18 C19 . . . . 124.85(13) ?
C23 N3 C18 C19 . . . . -95.91(16) ?
N2 N3 C18 C17 . . . . 4.09(16) ?
C23 N3 C18 C17 . . . . 143.34(14) ?
C16 C17 C18 N3 . . . . -3.15(16) ?
C16 C17 C18 C19 . . . . -124.23(14) ?
N3 C18 C19 C20 . . . . -176.58(14) ?
C17 C18 C19 C20 . . . . -61.2(2) ?
N3 C18 C19 S1 . . . . -0.30(18) ?
C17 C18 C19 S1 . . . . 115.10(14) ?
C22 S1 C19 C20 . . . . -0.18(12) ?
C22 S1 C19 C18 . . . . -176.97(13) ?
C18 C19 C20 C21 . . . . 176.45(14) ?
S1 C19 C20 C21 . . . . -0.17(17) ?
C19 C20 C21 C22 . . . . 0.6(2) ?
C20 C21 C22 S1 . . . . -0.68(18) ?
C19 S1 C22 C21 . . . . 0.50(13) ?
N2 N3 C23 C28 . . . . -13.4(2) ?
C18 N3 C23 C28 . . . . -151.01(15) ?
N2 N3 C23 C24 . . . . 167.96(14) ?
C18 N3 C23 C24 . . . . 30.4(2) ?
C28 C23 C24 C25 . . . . 1.9(2) ?
N3 C23 C24 C25 . . . . -179.51(14) ?
C23 C24 C25 C26 . . . . -1.3(2) ?
C24 C25 C26 C27 . . . . 0.1(3) ?
C25 C26 C27 C28 . . . . 0.5(3) ?
C26 C27 C28 C23 . . . . 0.1(3) ?
C24 C23 C28 C27 . . . . -1.3(2) ?
N3 C23 C28 C27 . . . . -179.88(15) ?
